data_4300947
loop_
_publ_author_name
'Zdenek Spichal'
'Marek Necas'
'Jiri Pinkas'

_publ_section_title
;

From Parquets to Bricks: A Series of Lanthanide Coordination Polymers

with Bis(diphenylphosphino)ethane Dioxide

;
_journal_name_full 'Inorganic Chemistry'
_journal_page_first 2074
_journal_page_last 2080
_journal_paper_doi 10.1021/ic048826f
_journal_volume 44
_journal_year 2005
_chemical_formula_sum 'C40.75 H36 Cl3 Nd O4.75 P3'
_chemical_formula_weight 945.20
_chemical_name_systematic
; 

 ? 

;
_space_group_IT_number 2
_symmetry_cell_setting triclinic
_symmetry_space_group_name_Hall '-P 1'
_symmetry_space_group_name_H-M 'P -1'
_atom_sites_solution_hydrogens geom
_atom_sites_solution_primary direct
_atom_sites_solution_secondary difmap
_audit_creation_method SHELXL-97
_cell_angle_alpha 106.09(7)
_cell_angle_beta 96.71(7)
_cell_angle_gamma 116.24(8)
_cell_formula_units_Z 2
_cell_length_a 13.049(11)
_cell_length_b 13.874(11)
_cell_length_c 15.028(12)
_cell_measurement_temperature 120(2)
_cell_volume 2252(4)
_computing_structure_refinement 'SHELXL-97 (Sheldrick, 1997)'
_computing_structure_solution 'SHELXS-97 (Sheldrick, 1990)'
_diffrn_ambient_temperature 120(2)
_diffrn_measured_fraction_theta_full 0.988
_diffrn_measured_fraction_theta_max 0.988
_diffrn_radiation_monochromator graphite
_diffrn_radiation_source 'fine-focus sealed tube'
_diffrn_radiation_type MoK\a
_diffrn_radiation_wavelength 0.71073
_diffrn_reflns_av_R_equivalents 0.0320
_diffrn_reflns_av_sigmaI/netI 0.0345
_diffrn_reflns_limit_h_max 15
_diffrn_reflns_limit_h_min -15
_diffrn_reflns_limit_k_max 16
_diffrn_reflns_limit_k_min -14
_diffrn_reflns_limit_l_max 17
_diffrn_reflns_limit_l_min -17
_diffrn_reflns_number 19714
_diffrn_reflns_theta_full 25.00
_diffrn_reflns_theta_max 25.00
_diffrn_reflns_theta_min 2.68
_exptl_absorpt_coefficient_mu 1.475
_exptl_absorpt_correction_T_max 0.5900
_exptl_absorpt_correction_T_min 0.5259
_exptl_crystal_density_diffrn 1.394
_exptl_crystal_density_method 'not measured'
_exptl_crystal_F_000 949
_exptl_crystal_size_max 0.50
_exptl_crystal_size_mid 0.40
_exptl_crystal_size_min 0.40
_refine_diff_density_max 0.707
_refine_diff_density_min -0.669
_refine_diff_density_rms 0.139
_refine_ls_extinction_coef 0.0007(3)
_refine_ls_extinction_expression Fc^*^=kFc[1+0.001xFc^2^\l^3^/sin(2\q)]^-1/4^
_refine_ls_extinction_method SHELXL
_refine_ls_goodness_of_fit_ref 1.190
_refine_ls_hydrogen_treatment mixed
_refine_ls_matrix_type full
_refine_ls_number_parameters 487
_refine_ls_number_reflns 7839
_refine_ls_number_restraints 0
_refine_ls_restrained_S_all 1.190
_refine_ls_R_factor_all 0.0317
_refine_ls_R_factor_gt 0.0264
_refine_ls_shift/su_max 0.003
_refine_ls_shift/su_mean 0.000
_refine_ls_structure_factor_coef Fsqd
_refine_ls_weighting_details 'calc w=1/[\s^2^(Fo^2^)+(0.0448P)^2^+0.3331P] where P=(Fo^2^+2Fc^2^)/3'
_refine_ls_weighting_scheme calc
_refine_ls_wR_factor_gt 0.0737
_refine_ls_wR_factor_ref 0.0836
_reflns_number_gt 7031
_reflns_number_total 7839
_reflns_threshold_expression >2sigma(I)
_cod_data_source_file ic048826fsi20040825_065511_02.cif
_cod_data_source_block 3
_cod_depositor_comments
;
The following automatic conversions were performed:
'_symmetry_cell_setting' value 'Triclinic' changed to 'triclinic'
according to '/home/saulius/struct/CIF-dictionaries/cif_core.dic'
dictionary named 'cif_core.dic' version 2.4.1 from 2010-06-29.

Automatic conversion script
Id: cif_fix_enum 1527 2010-12-29 10:47:43Z saulius 
;
_cod_original_cell_volume 2252(3)
_cod_database_code 4300947

loop_
_symmetry_equiv_pos_as_xyz
'x, y, z'
'-x, -y, -z'

loop_
_atom_site_label
_atom_site_type_symbol
_atom_site_fract_x
_atom_site_fract_y
_atom_site_fract_z
_atom_site_U_iso_or_equiv
_atom_site_adp_type
_atom_site_occupancy
_atom_site_symmetry_multiplicity
_atom_site_calc_flag
_atom_site_refinement_flags
_atom_site_disorder_assembly
_atom_site_disorder_group
Nd1 Nd 0.771946(14) 0.511267(15) 0.732793(12) 0.01588(8) Uani 1 1 d . . .
P1 P 0.86058(7) 0.34789(7) 0.87211(6) 0.01373(17) Uani 1 1 d . . .
P3 P 1.06358(7) 0.62401(7) 0.65189(6) 0.01593(18) Uani 1 1 d . . .
P2 P 0.65392(7) 0.66456(7) 0.60879(6) 0.01380(17) Uani 1 1 d . . .
Cl3 Cl 0.55970(8) 0.44328(9) 0.77348(7) 0.0347(2) Uani 1 1 d . . .
Cl2 Cl 0.89940(7) 0.70280(8) 0.90368(6) 0.02605(19) Uani 1 1 d . . .
Cl1 Cl 0.67852(7) 0.32517(7) 0.55731(6) 0.02192(18) Uani 1 1 d . . .
O1 O 0.82186(19) 0.40622(18) 0.81312(15) 0.0179(5) Uani 1 1 d . . .
O2 O 0.72455(19) 0.62176(19) 0.65928(15) 0.0205(5) Uani 1 1 d . . .
O3 O 0.95000(19) 0.57861(19) 0.68306(15) 0.0197(5) Uani 1 1 d . . .
C3F C 1.2807(4) 0.9633(3) 0.6814(3) 0.0369(10) Uani 1 1 d . . .
H3FA H 1.3371 1.0047 0.6524 0.044 Uiso 1 1 calc R . .
C5F C 1.1704(4) 0.9640(3) 0.8018(3) 0.0326(9) Uani 1 1 d . . .
H5FA H 1.1529 1.0057 0.8537 0.039 Uiso 1 1 calc R . .
C4F C 1.2533(4) 1.0231(3) 0.7581(3) 0.0373(10) Uani 1 1 d . . .
H4FA H 1.2918 1.1050 0.7807 0.045 Uiso 1 1 calc R . .
C4D C 0.8482(4) 0.8199(3) 0.4031(3) 0.0395(10) Uani 1 1 d . . .
H4DA H 0.8897 0.8540 0.3624 0.047 Uiso 1 1 calc R . .
C5B C 0.6956(3) 0.2017(3) 1.0565(2) 0.0268(8) Uani 1 1 d . . .
H5BA H 0.7141 0.1769 1.1060 0.032 Uiso 1 1 calc R . .
C1 C 1.0031(3) 0.4496(3) 0.9625(2) 0.0145(7) Uani 1 1 d . . .
H1A H 1.0266 0.4080 0.9969 0.017 Uiso 1 1 calc R . .
H1B H 1.0646 0.4827 0.9301 0.017 Uiso 1 1 calc R . .
C6D C 0.8472(3) 0.7515(3) 0.5358(3) 0.0256(8) Uani 1 1 d . . .
H6DA H 0.8871 0.7386 0.5844 0.031 Uiso 1 1 calc R . .
C6E C 1.1103(3) 0.4823(3) 0.7303(3) 0.0259(8) Uani 1 1 d . . .
H6EA H 1.0278 0.4455 0.7258 0.031 Uiso 1 1 calc R . .
C5D C 0.9080(3) 0.8011(3) 0.4749(3) 0.0353(9) Uani 1 1 d . . .
H5DA H 0.9892 0.8220 0.4822 0.042 Uiso 1 1 calc R . .
C2 C 0.5016(3) 0.5489(3) 0.5418(2) 0.0158(7) Uani 1 1 d . . .
H2A H 0.4611 0.5159 0.5865 0.019 Uiso 1 1 calc R . .
H2B H 0.4576 0.5818 0.5151 0.019 Uiso 1 1 calc R . .
C2A C 0.8202(3) 0.1898(3) 0.6917(2) 0.0238(8) Uani 1 1 d . . .
H2AA H 0.7820 0.2256 0.6677 0.029 Uiso 1 1 calc R . .
C1B C 0.7526(3) 0.2873(3) 0.9357(2) 0.0187(7) Uani 1 1 d . . .
C4B C 0.5829(3) 0.1888(3) 1.0293(3) 0.0352(9) Uani 1 1 d . . .
H4BA H 0.5251 0.1553 1.0606 0.042 Uiso 1 1 calc R . .
C3C C 0.5762(3) 0.9218(3) 0.7329(3) 0.0302(8) Uani 1 1 d . . .
H3CA H 0.5357 0.9575 0.7120 0.036 Uiso 1 1 calc R . .
C5A C 0.9331(3) 0.0832(3) 0.7635(3) 0.0299(8) Uani 1 1 d . . .
H5AA H 0.9712 0.0472 0.7873 0.036 Uiso 1 1 calc R . .
C1C C 0.6434(3) 0.7790(3) 0.6956(2) 0.0170(7) Uani 1 1 d . . .
C6C C 0.6974(3) 0.8159(3) 0.7953(2) 0.0257(8) Uani 1 1 d . . .
H6CA H 0.7386 0.7811 0.8167 0.031 Uiso 1 1 calc R . .
C4A C 0.8790(3) 0.0428(3) 0.6639(3) 0.0291(8) Uani 1 1 d . . .
H4AA H 0.8800 -0.0212 0.6207 0.035 Uiso 1 1 calc R . .
C1A C 0.8738(3) 0.2307(3) 0.7922(2) 0.0167(7) Uani 1 1 d . . .
C6B C 0.7815(3) 0.2512(3) 1.0104(2) 0.0212(7) Uani 1 1 d . . .
H6BA H 0.8585 0.2607 1.0290 0.025 Uiso 1 1 calc R . .
C2D C 0.6667(3) 0.7394(3) 0.4516(2) 0.0246(8) Uani 1 1 d . . .
H2DA H 0.5855 0.7187 0.4439 0.030 Uiso 1 1 calc R . .
C6F C 1.1131(3) 0.8430(3) 0.7688(2) 0.0247(8) Uani 1 1 d . . .
H6FA H 1.0565 0.8024 0.7981 0.030 Uiso 1 1 calc R . .
C2E C 1.2830(3) 0.6294(3) 0.7059(2) 0.0234(8) Uani 1 1 d . . .
H2EA H 1.3178 0.6922 0.6847 0.028 Uiso 1 1 calc R . .
C2C C 0.5831(3) 0.8328(3) 0.6651(3) 0.0245(8) Uani 1 1 d . . .
H2CA H 0.5470 0.8088 0.5984 0.029 Uiso 1 1 calc R . .
C3D C 0.7287(4) 0.7890(3) 0.3908(3) 0.0353(9) Uani 1 1 d . . .
H3DA H 0.6891 0.8013 0.3415 0.042 Uiso 1 1 calc R . .
C2B C 0.6392(3) 0.2745(3) 0.9088(3) 0.0303(9) Uani 1 1 d . . .
H2BA H 0.6200 0.2990 0.8593 0.036 Uiso 1 1 calc R . .
C1D C 0.7267(3) 0.7210(3) 0.5241(2) 0.0181(7) Uani 1 1 d . . .
C6A C 0.9302(3) 0.1773(3) 0.8275(3) 0.0242(8) Uani 1 1 d . . .
H6AA H 0.9664 0.2047 0.8947 0.029 Uiso 1 1 calc R . .
C3A C 0.8237(3) 0.0969(3) 0.6281(3) 0.0298(8) Uani 1 1 d . . .
H3AA H 0.7887 0.0702 0.5608 0.036 Uiso 1 1 calc R . .
C1F C 1.1402(3) 0.7812(3) 0.6911(2) 0.0203(7) Uani 1 1 d . . .
C3E C 1.3538(3) 0.5884(3) 0.7429(3) 0.0280(8) Uani 1 1 d . . .
H3EA H 1.4363 0.6247 0.7473 0.034 Uiso 1 1 calc R . .
C1E C 1.1612(3) 0.5773(3) 0.7005(2) 0.0178(7) Uani 1 1 d . . .
C5E C 1.1818(3) 0.4421(4) 0.7666(3) 0.0342(9) Uani 1 1 d . . .
H5EA H 1.1474 0.3787 0.7870 0.041 Uiso 1 1 calc R . .
C2F C 1.2246(3) 0.8424(3) 0.6479(3) 0.0285(8) Uani 1 1 d . . .
H2FA H 1.2431 0.8016 0.5962 0.034 Uiso 1 1 calc R . .
C5C C 0.6897(3) 0.9051(3) 0.8625(3) 0.0336(9) Uani 1 1 d . . .
H5CA H 0.7255 0.9296 0.9293 0.040 Uiso 1 1 calc R . .
C3B C 0.5539(3) 0.2248(4) 0.9562(3) 0.0409(11) Uani 1 1 d . . .
H3BA H 0.4769 0.2157 0.9386 0.049 Uiso 1 1 calc R . .
C4E C 1.3038(3) 0.4956(4) 0.7728(3) 0.0319(9) Uani 1 1 d . . .
H4EA H 1.3519 0.4684 0.7972 0.038 Uiso 1 1 calc R . .
C4C C 0.6296(3) 0.9575(3) 0.8316(3) 0.0300(9) Uani 1 1 d . . .
H4CA H 0.6249 1.0173 0.8774 0.036 Uiso 1 1 calc R . .
C3 C 1.0328(3) 0.5674(3) 0.5206(2) 0.0179(7) Uani 1 1 d . . .
H3A H 0.9830 0.5940 0.4918 0.021 Uiso 1 1 calc R . .
H3B H 1.1085 0.5978 0.5029 0.021 Uiso 1 1 calc R . .
C100 C 0.4976(13) 0.0087(12) 0.5136(9) 0.043(2) Uiso 0.50 1 d P . .
O100 O 0.4926(7) 0.0928(6) 0.5866(5) 0.072(2) Uiso 0.50 1 d P . .
C200 C 0.3441(7) 0.3593(6) 0.9588(4) 0.083(2) Uani 1 1 d . . .
O200 O 0.2595(6) 0.2429(5) 0.9518(5) 0.093(3) Uani 0.665(8) 1 d P A 1
O201 O 0.3595(9) 0.3141(9) 0.8729(8) 0.062(4) Uani 0.335(8) 1 d P A 2
C300 C 1.004(3) 1.000(3) 0.987(2) 0.056(6) Uiso 0.25 1 d P . .
O300 O 1.1036(10) 1.0897(10) 0.9731(8) 0.043(3) Uiso 0.25 1 d P . .

loop_
_atom_site_aniso_label
_atom_site_aniso_U_11
_atom_site_aniso_U_22
_atom_site_aniso_U_33
_atom_site_aniso_U_23
_atom_site_aniso_U_13
_atom_site_aniso_U_12
Nd1 0.01564(10) 0.01977(12) 0.01647(11) 0.00954(8) 0.00439(7) 0.01060(8)
P1 0.0152(4) 0.0124(4) 0.0121(4) 0.0041(3) 0.0015(3) 0.0065(3)
P3 0.0149(4) 0.0171(5) 0.0152(4) 0.0052(4) 0.0047(3) 0.0077(4)
P2 0.0155(4) 0.0125(4) 0.0132(4) 0.0049(3) 0.0020(3) 0.0072(3)
Cl3 0.0226(4) 0.0575(7) 0.0355(5) 0.0245(5) 0.0154(4) 0.0232(5)
Cl2 0.0287(4) 0.0266(5) 0.0182(4) 0.0077(4) 0.0004(3) 0.0117(4)
Cl1 0.0227(4) 0.0206(4) 0.0184(4) 0.0045(3) 0.0017(3) 0.0100(4)
O1 0.0199(11) 0.0166(12) 0.0180(12) 0.0080(10) 0.0028(9) 0.0094(10)
O2 0.0234(12) 0.0212(13) 0.0192(12) 0.0084(10) 0.0027(10) 0.0133(11)
O3 0.0180(11) 0.0203(13) 0.0198(12) 0.0065(10) 0.0066(9) 0.0089(10)
C3F 0.039(2) 0.029(2) 0.041(2) 0.020(2) 0.0129(19) 0.0103(19)
C5F 0.046(2) 0.028(2) 0.025(2) 0.0063(17) 0.0038(17) 0.023(2)
C4F 0.046(2) 0.021(2) 0.037(2) 0.0111(18) 0.0005(19) 0.0125(19)
C4D 0.049(3) 0.035(2) 0.037(2) 0.020(2) 0.028(2) 0.015(2)
C5B 0.031(2) 0.028(2) 0.0165(18) 0.0089(16) 0.0070(15) 0.0099(17)
C1 0.0143(15) 0.0122(17) 0.0125(16) 0.0017(14) -0.0005(12) 0.0056(13)
C6D 0.0263(18) 0.025(2) 0.029(2) 0.0086(16) 0.0109(16) 0.0154(17)
C6E 0.0211(17) 0.030(2) 0.032(2) 0.0160(17) 0.0126(15) 0.0139(16)
C5D 0.030(2) 0.031(2) 0.044(2) 0.0116(19) 0.0220(19) 0.0133(18)
C2 0.0159(15) 0.0136(17) 0.0156(16) 0.0044(14) 0.0017(13) 0.0066(14)
C2A 0.0269(18) 0.0213(19) 0.0205(18) 0.0047(15) 0.0037(15) 0.0124(16)
C1B 0.0223(17) 0.0126(17) 0.0162(17) 0.0025(14) 0.0030(13) 0.0069(14)
C4B 0.031(2) 0.041(2) 0.033(2) 0.0180(19) 0.0192(18) 0.0128(19)
C3C 0.031(2) 0.024(2) 0.039(2) 0.0085(18) 0.0109(17) 0.0170(18)
C5A 0.034(2) 0.026(2) 0.039(2) 0.0157(18) 0.0148(18) 0.0205(18)
C1C 0.0153(15) 0.0143(17) 0.0175(17) 0.0049(14) 0.0062(13) 0.0044(14)
C6C 0.0267(18) 0.028(2) 0.0217(18) 0.0082(16) 0.0047(15) 0.0141(17)
C4A 0.031(2) 0.0154(19) 0.034(2) 0.0024(16) 0.0160(17) 0.0080(16)
C1A 0.0158(15) 0.0121(17) 0.0185(17) 0.0049(14) 0.0050(13) 0.0042(14)
C6B 0.0226(17) 0.0201(19) 0.0182(17) 0.0071(15) 0.0045(14) 0.0087(15)
C2D 0.0263(18) 0.024(2) 0.0222(18) 0.0103(16) 0.0057(15) 0.0103(16)
C6F 0.0274(18) 0.023(2) 0.0217(18) 0.0067(16) 0.0037(15) 0.0124(16)
C2E 0.0205(17) 0.025(2) 0.0231(18) 0.0091(16) 0.0073(14) 0.0094(16)
C2C 0.0268(18) 0.023(2) 0.0236(19) 0.0061(16) 0.0056(15) 0.0143(16)
C3D 0.044(2) 0.036(2) 0.029(2) 0.0216(19) 0.0129(18) 0.016(2)
C2B 0.0266(19) 0.040(2) 0.032(2) 0.0218(19) 0.0100(16) 0.0175(18)
C1D 0.0252(17) 0.0135(17) 0.0170(17) 0.0065(14) 0.0084(14) 0.0096(15)
C6A 0.0298(19) 0.023(2) 0.0221(18) 0.0089(16) 0.0080(15) 0.0152(17)
C3A 0.033(2) 0.027(2) 0.0193(19) -0.0002(16) 0.0052(16) 0.0121(18)
C1F 0.0186(16) 0.0185(18) 0.0203(17) 0.0069(15) 0.0009(14) 0.0077(15)
C3E 0.0173(17) 0.038(2) 0.028(2) 0.0089(18) 0.0075(15) 0.0145(17)
C1E 0.0200(16) 0.0222(19) 0.0135(16) 0.0049(14) 0.0062(13) 0.0129(15)
C5E 0.037(2) 0.041(2) 0.046(2) 0.030(2) 0.0212(19) 0.027(2)
C2F 0.0299(19) 0.025(2) 0.032(2) 0.0121(17) 0.0114(16) 0.0132(17)
C5C 0.035(2) 0.036(2) 0.0178(19) 0.0011(17) 0.0058(16) 0.0137(19)
C3B 0.0200(19) 0.061(3) 0.051(3) 0.031(2) 0.0158(18) 0.020(2)
C4E 0.034(2) 0.046(3) 0.034(2) 0.020(2) 0.0144(17) 0.031(2)
C4C 0.030(2) 0.018(2) 0.035(2) 0.0021(17) 0.0161(17) 0.0091(17)
C3 0.0190(16) 0.0162(18) 0.0153(16) 0.0046(14) 0.0039(13) 0.0072(14)
C200 0.141(6) 0.086(5) 0.079(4) 0.050(4) 0.077(4) 0.079(5)
O200 0.097(5) 0.072(5) 0.103(5) 0.003(4) 0.058(4) 0.046(4)
O201 0.070(7) 0.062(8) 0.069(8) 0.035(6) 0.028(6) 0.037(6)

loop_
_atom_type_symbol
_atom_type_description
_atom_type_scat_dispersion_real
_atom_type_scat_dispersion_imag
_atom_type_scat_source
C C 0.0033 0.0016 'International Tables Vol C Tables 4.2.6.8 and 6.1.1.4'
H H 0.0000 0.0000 'International Tables Vol C Tables 4.2.6.8 and 6.1.1.4'
O O 0.0106 0.0060 'International Tables Vol C Tables 4.2.6.8 and 6.1.1.4'
P P 0.1023 0.0942 'International Tables Vol C Tables 4.2.6.8 and 6.1.1.4'
Cl Cl 0.1484 0.1585 'International Tables Vol C Tables 4.2.6.8 and 6.1.1.4'
Nd Nd -0.1943 3.0179 'International Tables Vol C Tables 4.2.6.8 and 6.1.1.4'

loop_
_geom_angle_atom_site_label_1
_geom_angle_atom_site_label_2
_geom_angle_atom_site_label_3
_geom_angle
_geom_angle_site_symmetry_1
_geom_angle_site_symmetry_3
_geom_angle_publ_flag
O2 Nd1 O1 177.60(7) . . ?
O2 Nd1 O3 86.43(10) . . ?
O1 Nd1 O3 94.13(10) . . ?
O2 Nd1 Cl3 86.87(9) . . ?
O1 Nd1 Cl3 92.65(9) . . ?
O3 Nd1 Cl3 173.01(6) . . ?
O2 Nd1 Cl2 90.62(10) . . ?
O1 Nd1 Cl2 87.09(9) . . ?
O3 Nd1 Cl2 87.02(12) . . ?
Cl3 Nd1 Cl2 95.04(11) . . ?
O2 Nd1 Cl1 91.63(9) . . ?
O1 Nd1 Cl1 90.74(9) . . ?
O3 Nd1 Cl1 84.50(12) . . ?
Cl3 Nd1 Cl1 93.70(11) . . ?
Cl2 Nd1 Cl1 171.08(3) . . ?
O1 P1 C1B 111.20(15) . . ?
O1 P1 C1 111.79(15) . . ?
C1B P1 C1 107.14(17) . . ?
O1 P1 C1A 109.77(15) . . ?
C1B P1 C1A 108.23(16) . . ?
C1 P1 C1A 108.58(17) . . ?
O3 P3 C1F 111.25(16) . . ?
O3 P3 C3 111.57(17) . . ?
C1F P3 C3 106.77(17) . . ?
O3 P3 C1E 109.70(15) . . ?
C1F P3 C1E 110.34(18) . . ?
C3 P3 C1E 107.10(16) . . ?
O2 P2 C1D 109.86(15) . . ?
O2 P2 C1C 111.19(16) . . ?
C1D P2 C1C 108.49(16) . . ?
O2 P2 C2 112.07(16) . . ?
C1D P2 C2 108.04(17) . . ?
C1C P2 C2 107.05(17) . . ?
P1 O1 Nd1 175.24(14) . . ?
P2 O2 Nd1 161.82(14) . . ?
P3 O3 Nd1 178.78(14) . . ?
C2F C3F C4F 119.8(4) . . ?
C4F C5F C6F 119.8(4) . . ?
C5F C4F C3F 121.1(4) . . ?
C3D C4D C5D 120.9(3) . . ?
C4B C5B C6B 119.8(3) . . ?
C1 C1 P1 111.6(3) 2_767 . ?
C5D C6D C1D 119.5(3) . . ?
C5E C6E C1E 120.1(3) . . ?
C6D C5D C4D 119.8(4) . . ?
C2 C2 P2 112.1(3) 2_666 . ?
C3A C2A C1A 120.1(3) . . ?
C2B C1B C6B 120.3(3) . . ?
C2B C1B P1 118.9(3) . . ?
C6B C1B P1 120.7(3) . . ?
C5B C4B C3B 120.9(3) . . ?
C4C C3C C2C 119.8(3) . . ?
C6A C5A C4A 119.7(3) . . ?
C2C C1C C6C 119.2(3) . . ?
C2C C1C P2 121.2(3) . . ?
C6C C1C P2 119.6(3) . . ?
C5C C6C C1C 119.6(3) . . ?
C3A C4A C5A 120.4(3) . . ?
C6A C1A C2A 119.8(3) . . ?
C6A C1A P1 122.1(3) . . ?
C2A C1A P1 118.0(3) . . ?
C5B C6B C1B 119.7(3) . . ?
C3D C2D C1D 119.3(3) . . ?
C5F C6F C1F 119.7(3) . . ?
C1E C2E C3E 120.0(3) . . ?
C3C C2C C1C 120.6(3) . . ?
C4D C3D C2D 119.9(4) . . ?
C1B C2B C3B 119.3(3) . . ?
C6D C1D C2D 120.5(3) . . ?
C6D C1D P2 118.0(2) . . ?
C2D C1D P2 121.4(3) . . ?
C1A C6A C5A 120.1(3) . . ?
C2A C3A C4A 119.9(3) . . ?
C2F C1F C6F 119.8(3) . . ?
C2F C1F P3 122.5(3) . . ?
C6F C1F P3 117.7(3) . . ?
C4E C3E C2E 120.7(3) . . ?
C2E C1E C6E 119.2(3) . . ?
C2E C1E P3 122.5(3) . . ?
C6E C1E P3 118.2(2) . . ?
C4E C5E C6E 120.3(3) . . ?
C3F C2F C1F 119.8(4) . . ?
C4C C5C C6C 120.7(3) . . ?
C4B C3B C2B 120.0(3) . . ?
C3E C4E C5E 119.7(3) . . ?
C5C C4C C3C 120.1(3) . . ?
C3 C3 P3 111.0(3) 2_766 . ?
C100 C100 O100 161(4) 2_656 . ?
C100 C100 O100 15(3) 2_656 2_656 ?
O100 C100 O100 175.4(10) . 2_656 ?
C100 O100 C100 4.6(10) . 2_656 ?
O201 C200 O200 89.9(6) . . ?
C300 C300 O300 127(10) 2_777 . ?
C300 C300 O300 42(10) 2_777 2_777 ?
O300 C300 O300 169(2) . 2_777 ?
C300 O300 C300 11(2) . 2_777 ?

loop_
_geom_bond_atom_site_label_1
_geom_bond_atom_site_label_2
_geom_bond_distance
_geom_bond_site_symmetry_2
_geom_bond_publ_flag
Nd1 O2 2.360(3) . ?
Nd1 O1 2.374(3) . ?
Nd1 O3 2.388(3) . ?
Nd1 Cl3 2.709(3) . ?
Nd1 Cl2 2.781(4) . ?
Nd1 Cl1 2.793(4) . ?
P1 O1 1.533(2) . ?
P1 C1B 1.822(4) . ?
P1 C1 1.823(4) . ?
P1 C1A 1.825(4) . ?
P3 O3 1.521(3) . ?
P3 C1F 1.824(4) . ?
P3 C3 1.829(4) . ?
P3 C1E 1.831(3) . ?
P2 O2 1.532(2) . ?
P2 C1D 1.820(3) . ?
P2 C1C 1.824(4) . ?
P2 C2 1.832(4) . ?
C3F C2F 1.400(5) . ?
C3F C4F 1.405(6) . ?
C5F C4F 1.398(6) . ?
C5F C6F 1.401(5) . ?
C4D C3D 1.395(6) . ?
C4D C5D 1.406(6) . ?
C5B C4B 1.396(5) . ?
C5B C6B 1.404(5) . ?
C1 C1 1.575(6) 2_767 ?
C6D C5D 1.406(5) . ?
C6D C1D 1.411(5) . ?
C6E C5E 1.411(5) . ?
C6E C1E 1.414(5) . ?
C2 C2 1.554(6) 2_666 ?
C2A C3A 1.399(5) . ?
C2A C1A 1.421(5) . ?
C1B C2B 1.405(5) . ?
C1B C6B 1.426(4) . ?
C4B C3B 1.405(5) . ?
C3C C4C 1.405(5) . ?
C3C C2C 1.412(5) . ?
C5A C6A 1.409(5) . ?
C5A C4A 1.412(5) . ?
C1C C2C 1.418(5) . ?
C1C C6C 1.419(5) . ?
C6C C5C 1.415(5) . ?
C4A C3A 1.409(5) . ?
C1A C6A 1.408(5) . ?
C2D C3D 1.412(5) . ?
C2D C1D 1.413(5) . ?
C6F C1F 1.426(5) . ?
C2E C1E 1.407(5) . ?
C2E C3E 1.416(5) . ?
C2B C3B 1.415(5) . ?
C1F C2F 1.415(5) . ?
C3E C4E 1.390(5) . ?
C5E C4E 1.406(5) . ?
C5C C4C 1.403(5) . ?
C3 C3 1.560(6) 2_766 ?
C100 C100 0.44(2) 2_656 ?
C100 O100 1.394(13) . ?
C100 O100 1.815(15) 2_656 ?
O100 C100 1.815(15) 2_656 ?
C200 O201 1.351(11) . ?
C200 O200 1.463(9) . ?
C300 C300 0.40(6) 2_777 ?
C300 O300 1.44(3) . ?
C300 O300 1.71(3) 2_777 ?
O300 C300 1.71(3) 2_777 ?
